data_1518576
loop_
_publ_author_name
'Kumar, N. N. Bhuvan'
'Kuznetsov, Dmitry M.'
'Kutateladze, Andrei G.'

_publ_section_title
;
 Intramolecular Cycloadditions of Photogenerated Azaxylylenes with
 Oxadiazoles Provide Direct Access to Versatile Polyheterocyclic
 Ketopiperazines Containing a Spiro-oxirane Moiety.
;
_journal_issue 3
_journal_name_full 'Organic letters'
_journal_page_first 438
_journal_page_last 441
_journal_paper_doi 10.1021/ol5033909
_journal_volume 17
_journal_year 2015
_chemical_formula_moiety 'C25 H21 N5 O4'
_chemical_formula_sum 'C25 H21 N5 O4'
_chemical_formula_weight 455.47
_space_group_IT_number 33
_symmetry_cell_setting orthorhombic
_symmetry_space_group_name_Hall 'P 2c -2n'
_symmetry_space_group_name_H-M 'P n a 21'
_atom_sites_solution_hydrogens geom
_atom_sites_solution_primary direct
_atom_sites_solution_secondary difmap
_audit_creation_method SHELXL-97
_cell_angle_alpha 90.00
_cell_angle_beta 90.00
_cell_angle_gamma 90.00
_cell_formula_units_Z 4
_cell_length_a 15.0058(2)
_cell_length_b 16.0652(2)
_cell_length_c 9.23500(10)
_cell_measurement_reflns_used 9510
_cell_measurement_temperature 296(2)
_cell_measurement_theta_max 26.13
_cell_measurement_theta_min 2.54
_cell_volume 2226.29(5)
_computing_cell_refinement 'Bruker SAINT'
_computing_data_collection 'Bruker APEX2'
_computing_data_reduction 'Bruker SAINT'
_computing_molecular_graphics 'Bruker SHELXTL'
_computing_publication_material 'Bruker SHELXTL'
_computing_structure_refinement 'SHELXL-97 (Sheldrick, 2008)'
_computing_structure_solution 'SHELXS-97 (Sheldrick, 2008)'
_diffrn_ambient_temperature 296(2)
_diffrn_detector_area_resol_mean 8.33
_diffrn_measured_fraction_theta_full 1.000
_diffrn_measured_fraction_theta_max 1.000
_diffrn_measurement_device_type 'Bruker D8 APEX II Diffractometer'
_diffrn_measurement_method '\f and \w scans'
_diffrn_radiation_monochromator graphite
_diffrn_radiation_source 'fine-focus sealed tube'
_diffrn_radiation_type MoK\a
_diffrn_radiation_wavelength 0.71073
_diffrn_reflns_av_R_equivalents 0.0256
_diffrn_reflns_av_sigmaI/netI 0.0075
_diffrn_reflns_limit_h_max 18
_diffrn_reflns_limit_h_min -18
_diffrn_reflns_limit_k_max 19
_diffrn_reflns_limit_k_min -19
_diffrn_reflns_limit_l_max 11
_diffrn_reflns_limit_l_min -11
_diffrn_reflns_number 120782
_diffrn_reflns_theta_full 25.68
_diffrn_reflns_theta_max 25.68
_diffrn_reflns_theta_min 1.86
_exptl_absorpt_coefficient_mu 0.095
_exptl_absorpt_correction_T_max 0.9803
_exptl_absorpt_correction_T_min 0.9202
_exptl_absorpt_correction_type multi-scan
_exptl_crystal_colour colourless
_exptl_crystal_density_diffrn 1.359
_exptl_crystal_density_method 'not measured'
_exptl_crystal_description Block
_exptl_crystal_F_000 952
_exptl_crystal_size_max 0.89
_exptl_crystal_size_mid 0.21
_exptl_crystal_size_min 0.21
_refine_diff_density_max 0.257
_refine_diff_density_min -0.282
_refine_diff_density_rms 0.033
_refine_ls_abs_structure_details 'Flack H D (1983), Acta Cryst. A39, 876-881'
_refine_ls_abs_structure_Flack 0.0(11)
_refine_ls_extinction_method none
_refine_ls_goodness_of_fit_ref 1.045
_refine_ls_matrix_type full
_refine_ls_number_parameters 317
_refine_ls_number_reflns 4238
_refine_ls_number_restraints 1
_refine_ls_restrained_S_all 1.045
_refine_ls_R_factor_all 0.0424
_refine_ls_R_factor_gt 0.0393
_refine_ls_shift/su_max 0.000
_refine_ls_shift/su_mean 0.000
_refine_ls_structure_factor_coef Fsqd
_refine_ls_weighting_details 'calc w=1/[\s^2^(Fo^2^)+(0.0740P)^2^+0.3544P] where P=(Fo^2^+2Fc^2^)/3'
_refine_ls_weighting_scheme calc
_refine_ls_wR_factor_gt 0.1126
_refine_ls_wR_factor_ref 0.1165
_reflns_number_gt 3954
_reflns_number_total 4238
_reflns_threshold_expression >2sigma(I)
_cod_data_source_file ol5033909_si_001.cif
_cod_data_source_block Compound7
_cod_depositor_comments
;
The following automatic conversions were performed:

'_symmetry_cell_setting' value 'Orthorhombic' changed to
'orthorhombic' according to
/home/saulius/struct/COD-crude-data--automatic-downloads/rss-feeds/ACS/lib/dictionaries/cif_core.dic
dictionary named 'cif_core.dic' version 2.4.2 from 2011-04-26.

Automatic conversion script
Id: cif_fix_values 2935 2014-11-11 08:27:57Z andrius 

 Adding full bibliography for 1518573--1518580.cif.
;
_cod_original_sg_symbol_H-M 'Pna2(1) '
_cod_database_code 1518576

loop_
_symmetry_equiv_pos_as_xyz
'x, y, z'
'-x, -y, z+1/2'
'-x+1/2, y+1/2, z+1/2'
'x+1/2, -y+1/2, z'

loop_
_atom_site_label
_atom_site_type_symbol
_atom_site_fract_x
_atom_site_fract_y
_atom_site_fract_z
_atom_site_U_iso_or_equiv
_atom_site_adp_type
_atom_site_occupancy
_atom_site_symmetry_multiplicity
_atom_site_calc_flag
_atom_site_refinement_flags
O1 O 0.19456(9) 0.22081(9) 0.30924(19) 0.0573(4) Uani 1 1 d .
H1 H 0.2050 0.2694 0.2877 0.086 Uiso 1 1 calc R
N12 N -0.03416(11) 0.15148(11) 0.3199(2) 0.0479(4) Uani 1 1 d .
N11 N -0.10386(12) 0.14798(10) 0.3908(2) 0.0517(4) Uani 1 1 d .
O4 O 0.02388(12) 0.13412(10) 0.61657(17) 0.0615(4) Uani 1 1 d .
H4 H -0.0066 0.0935 0.5960 0.092 Uiso 1 1 calc R
C100 C 0.04196(12) 0.19903(11) 0.3788(2) 0.0431(4) Uani 1 1 d .
C101 C 0.11143(12) 0.19744(12) 0.2527(2) 0.0459(4) Uani 1 1 d .
N3 N 0.11891(11) 0.11133(10) 0.2027(2) 0.0475(4) Uani 1 1 d .
O11 O 0.11977(12) 0.32963(10) 0.14287(19) 0.0674(4) Uani 1 1 d .
O10 O 0.06232(12) 0.01045(10) 0.0579(2) 0.0734(5) Uani 1 1 d .
C1 C -0.0355(3) 0.44603(18) 0.5143(5) 0.1001(11) Uani 1 1 d .
H1A H -0.0539 0.4980 0.5472 0.120 Uiso 1 1 calc R
C2 C 0.0455(2) 0.41405(17) 0.5571(4) 0.0879(9) Uani 1 1 d .
H2 H 0.0833 0.4455 0.6150 0.105 Uiso 1 1 calc R
C3 C 0.07062(17) 0.33455(14) 0.5134(3) 0.0647(6) Uani 1 1 d .
H3 H 0.1250 0.3130 0.5440 0.078 Uiso 1 1 calc R
C4 C 0.01612(14) 0.28706(12) 0.4253(2) 0.0496(5) Uani 1 1 d .
C5 C 0.09114(12) 0.25894(13) 0.1287(2) 0.0500(4) Uani 1 1 d .
N13 N 0.04679(11) 0.23154(11) 0.0146(2) 0.0524(4) Uani 1 1 d .
C7 C 0.02751(15) 0.28659(16) -0.1079(3) 0.0618(6) Uani 1 1 d .
H7 H 0.0708 0.3066 -0.1711 0.074 Uiso 1 1 calc R
C8 C -0.07014(14) 0.30729(14) -0.1205(3) 0.0552(5) Uani 1 1 d .
C9 C -0.1114(3) 0.3535(3) -0.0190(5) 0.1075(12) Uani 1 1 d .
H9 H -0.0806 0.3732 0.0614 0.129 Uiso 1 1 calc R
C10 C -0.2028(3) 0.3711(4) -0.0380(8) 0.149(2) Uani 1 1 d .
H10 H -0.2321 0.4034 0.0307 0.179 Uiso 1 1 calc R
C11 C -0.2492(2) 0.3422(3) -0.1537(5) 0.1138(15) Uani 1 1 d .
H11 H -0.3090 0.3556 -0.1659 0.137 Uiso 1 1 calc R
C12 C 0.21299(17) -0.05456(16) 0.5180(4) 0.0762(8) Uani 1 1 d .
H12 H 0.2341 -0.0910 0.5884 0.091 Uiso 1 1 calc R
C13 C 0.16476(16) 0.01529(15) 0.5582(3) 0.0651(6) Uani 1 1 d .
H13 H 0.1534 0.0253 0.6556 0.078 Uiso 1 1 calc R
C14 C 0.13326(13) 0.07050(12) 0.4542(2) 0.0517(5) Uani 1 1 d .
C15 C 0.15067(13) 0.05382(12) 0.3104(3) 0.0517(5) Uani 1 1 d .
C16 C 0.19846(14) -0.01631(14) 0.2694(3) 0.0650(6) Uani 1 1 d .
H16 H 0.2094 -0.0271 0.1721 0.078 Uiso 1 1 calc R
C17 C 0.22960(16) -0.06985(16) 0.3744(4) 0.0775(8) Uani 1 1 d .
H17 H 0.2621 -0.1167 0.3477 0.093 Uiso 1 1 calc R
N10 N -0.17189(14) 0.13997(15) 0.4390(3) 0.0764(6) Uani 1 1 d .
C19 C 0.08563(14) 0.14889(12) 0.5051(2) 0.0497(5) Uani 1 1 d .
H19 H 0.1317 0.1851 0.5463 0.060 Uiso 1 1 calc R
C20 C -0.0883(2) 0.40127(17) 0.4242(4) 0.0866(9) Uani 1 1 d .
H20 H -0.1421 0.4238 0.3928 0.104 Uiso 1 1 calc R
C21 C -0.06351(16) 0.32252(15) 0.3778(3) 0.0647(6) Uani 1 1 d .
H21 H -0.1002 0.2932 0.3147 0.078 Uiso 1 1 calc R
C22 C -0.2076(2) 0.2946(3) -0.2487(5) 0.1097(13) Uani 1 1 d .
H22 H -0.2388 0.2730 -0.3272 0.132 Uiso 1 1 calc R
C23 C -0.1186(2) 0.2765(2) -0.2329(4) 0.0908(10) Uani 1 1 d .
H23 H -0.0909 0.2425 -0.3007 0.109 Uiso 1 1 calc R
C24 C 0.01990(15) 0.14534(14) -0.0020(3) 0.0558(5) Uani 1 1 d .
H24 H -0.0249 0.1294 -0.0659 0.067 Uiso 1 1 calc R
C25 C 0.06855(13) 0.08379(14) 0.0897(2) 0.0525(5) Uani 1 1 d .
H100 H 0.068(2) 0.344(2) -0.080(4) 0.103(11) Uiso 1 1 d .
H101 H -0.0458(18) 0.1433(14) 0.029(3) 0.059(6) Uiso 1 1 d .

loop_
_atom_site_aniso_label
_atom_site_aniso_U_11
_atom_site_aniso_U_22
_atom_site_aniso_U_33
_atom_site_aniso_U_23
_atom_site_aniso_U_13
_atom_site_aniso_U_12
O1 0.0396(7) 0.0550(8) 0.0773(10) 0.0006(8) -0.0148(7) -0.0096(6)
N12 0.0386(8) 0.0545(10) 0.0505(8) -0.0018(7) -0.0054(7) -0.0067(7)
N11 0.0445(9) 0.0515(9) 0.0592(10) 0.0099(8) -0.0055(8) -0.0013(7)
O4 0.0842(11) 0.0533(8) 0.0471(7) 0.0000(7) -0.0047(8) 0.0057(7)
C100 0.0406(9) 0.0399(9) 0.0488(9) 0.0012(8) -0.0078(8) -0.0028(7)
C101 0.0376(9) 0.0435(9) 0.0568(10) 0.0005(8) -0.0074(8) -0.0044(7)
N3 0.0378(8) 0.0461(8) 0.0585(9) -0.0027(7) -0.0046(7) -0.0002(7)
O11 0.0716(10) 0.0556(9) 0.0749(10) 0.0140(8) -0.0089(9) -0.0201(7)
O10 0.0700(10) 0.0531(9) 0.0971(13) -0.0194(9) -0.0197(10) -0.0015(7)
C1 0.120(3) 0.0491(14) 0.131(3) -0.0076(17) 0.000(2) 0.0211(16)
C2 0.112(2) 0.0518(13) 0.100(2) -0.0132(14) -0.0161(18) 0.0007(15)
C3 0.0719(15) 0.0474(11) 0.0749(15) -0.0042(11) -0.0138(13) 0.0002(10)
C4 0.0509(10) 0.0432(10) 0.0548(12) 0.0045(8) -0.0046(9) 0.0010(8)
C5 0.0389(9) 0.0537(11) 0.0575(11) 0.0042(9) 0.0011(9) -0.0045(8)
N13 0.0473(9) 0.0564(10) 0.0537(9) 0.0046(8) -0.0028(8) -0.0027(7)
C7 0.0517(11) 0.0794(16) 0.0543(12) 0.0174(11) 0.0026(10) -0.0029(10)
C8 0.0526(11) 0.0602(12) 0.0526(10) 0.0092(10) 0.0046(10) 0.0040(9)
C9 0.087(2) 0.130(3) 0.105(3) -0.035(2) 0.0109(19) 0.011(2)
C10 0.095(3) 0.181(5) 0.173(5) -0.038(4) 0.049(3) 0.047(3)
C11 0.0573(17) 0.155(4) 0.129(3) 0.046(3) 0.014(2) 0.019(2)
C12 0.0606(14) 0.0596(13) 0.108(2) 0.0165(15) -0.0226(15) 0.0112(11)
C13 0.0596(13) 0.0569(12) 0.0788(15) 0.0113(11) -0.0175(11) 0.0068(10)
C14 0.0417(10) 0.0440(10) 0.0694(13) 0.0011(9) -0.0150(9) -0.0008(8)
C15 0.0379(9) 0.0435(10) 0.0735(13) -0.0005(9) -0.0079(9) -0.0001(7)
C16 0.0451(11) 0.0549(12) 0.0950(18) -0.0045(12) -0.0035(11) 0.0066(9)
C17 0.0503(12) 0.0526(12) 0.130(3) 0.0015(15) -0.0106(15) 0.0140(10)
N10 0.0457(11) 0.0894(15) 0.0941(16) 0.0233(13) 0.0089(11) 0.0001(10)
C19 0.0519(11) 0.0433(10) 0.0538(11) 0.0013(8) -0.0162(9) 0.0017(8)
C20 0.0780(17) 0.0556(14) 0.126(3) 0.0049(16) -0.0103(18) 0.0201(13)
C21 0.0611(12) 0.0509(11) 0.0822(15) 0.0095(12) -0.0094(12) 0.0082(10)
C22 0.0689(19) 0.143(3) 0.117(3) 0.005(3) -0.025(2) 0.017(2)
C23 0.0744(17) 0.120(3) 0.0780(18) -0.0157(17) -0.0218(15) 0.0267(16)
C24 0.0473(11) 0.0638(13) 0.0563(12) -0.0060(10) -0.0103(9) -0.0040(9)
C25 0.0409(10) 0.0546(12) 0.0619(12) -0.0093(9) -0.0017(8) -0.0031(8)

loop_
_atom_type_symbol
_atom_type_description
_atom_type_scat_dispersion_real
_atom_type_scat_dispersion_imag
_atom_type_scat_source
C C 0.0033 0.0016 'International Tables Vol C Tables 4.2.6.8 and 6.1.1.4'
H H 0.0000 0.0000 'International Tables Vol C Tables 4.2.6.8 and 6.1.1.4'
N N 0.0061 0.0033 'International Tables Vol C Tables 4.2.6.8 and 6.1.1.4'
O O 0.0106 0.0060 'International Tables Vol C Tables 4.2.6.8 and 6.1.1.4'

loop_
_geom_angle_atom_site_label_1
_geom_angle_atom_site_label_2
_geom_angle_atom_site_label_3
_geom_angle
C101 O1 H1 109.5
N11 N12 C100 118.85(17)
N10 N11 N12 170.7(2)
C19 O4 H4 109.5
N12 C100 C4 112.69(15)
N12 C100 C19 109.44(15)
C4 C100 C19 111.99(17)
N12 C100 C101 103.43(16)
C4 C100 C101 113.18(15)
C19 C100 C101 105.55(15)
O1 C101 N3 107.60(15)
O1 C101 C5 106.27(15)
N3 C101 C5 112.72(17)
O1 C101 C100 108.12(16)
N3 C101 C100 107.58(15)
C5 C101 C100 114.26(15)
C25 N3 C15 120.31(17)
C25 N3 C101 120.44(16)
C15 N3 C101 114.48(17)
C20 C1 C2 119.6(3)
C20 C1 H1A 120.2
C2 C1 H1A 120.2
C1 C2 C3 119.9(3)
C1 C2 H2 120.1
C3 C2 H2 120.1
C4 C3 C2 121.1(2)
C4 C3 H3 119.4
C2 C3 H3 119.4
C3 C4 C21 117.8(2)
C3 C4 C100 121.71(18)
C21 C4 C100 120.49(19)
O11 C5 N13 124.9(2)
O11 C5 C101 116.52(19)
N13 C5 C101 118.54(17)
C5 N13 C24 122.84(18)
C5 N13 C7 120.94(18)
C24 N13 C7 116.08(19)
N13 C7 C8 112.64(18)
N13 C7 H7 123.7
C8 C7 H7 123.7
N13 C7 H100 102(2)
C8 C7 H100 110.9(18)
H7 C7 H100 59.5
C9 C8 C23 119.0(3)
C9 C8 C7 121.0(3)
C23 C8 C7 119.9(2)
C8 C9 C10 118.1(4)
C8 C9 H9 121.0
C10 C9 H9 121.0
C11 C10 C9 121.8(4)
C11 C10 H10 119.1
C9 C10 H10 119.1
C22 C11 C10 118.6(3)
C22 C11 H11 120.7
C10 C11 H11 120.7
C17 C12 C13 119.9(3)
C17 C12 H12 120.0
C13 C12 H12 120.0
C12 C13 C14 120.6(3)
C12 C13 H13 119.7
C14 C13 H13 119.7
C15 C14 C13 118.5(2)
C15 C14 C19 123.14(18)
C13 C14 C19 118.3(2)
C14 C15 C16 121.2(2)
C14 C15 N3 118.55(17)
C16 C15 N3 120.3(2)
C17 C16 C15 119.4(3)
C17 C16 H16 120.3
C15 C16 H16 120.3
C12 C17 C16 120.5(2)
C12 C17 H17 119.8
C16 C17 H17 119.8
O4 C19 C14 113.34(17)
O4 C19 C100 110.94(16)
C14 C19 C100 113.16(18)
O4 C19 H19 106.3
C14 C19 H19 106.3
C100 C19 H19 106.3
C1 C20 C21 121.1(3)
C1 C20 H20 119.4
C21 C20 H20 119.4
C20 C21 C4 120.4(2)
C20 C21 H21 119.8
C4 C21 H21 119.8
C11 C22 C23 120.8(4)
C11 C22 H22 119.6
C23 C22 H22 119.6
C8 C23 C22 121.6(3)
C8 C23 H23 119.2
C22 C23 H23 119.2
N13 C24 C25 115.87(17)
N13 C24 H24 122.1
C25 C24 H24 122.1
N13 C24 H101 105.6(13)
C25 C24 H101 106.9(14)
H24 C24 H101 58.2
O10 C25 N3 122.8(2)
O10 C25 C24 117.80(19)
N3 C25 C24 119.39(18)

loop_
_geom_bond_atom_site_label_1
_geom_bond_atom_site_label_2
_geom_bond_distance
O1 C101 1.403(2)
O1 H1 0.8200
N12 N11 1.235(3)
N12 C100 1.478(2)
N11 N10 1.121(3)
O4 C19 1.405(3)
O4 H4 0.8200
C100 C4 1.528(3)
C100 C19 1.561(3)
C100 C101 1.563(3)
C101 N3 1.463(2)
C101 C5 1.543(3)
N3 C25 1.362(3)
N3 C15 1.439(3)
O11 C5 1.221(3)
O10 C25 1.218(3)
C1 C20 1.356(5)
C1 C2 1.378(5)
C1 H1A 0.9300
C2 C3 1.391(4)
C2 H2 0.9300
C3 C4 1.383(3)
C3 H3 0.9300
C4 C21 1.394(3)
C5 N13 1.322(3)
N13 C24 1.451(3)
N13 C7 1.465(3)
C7 C8 1.507(3)
C7 H7 0.9300
C7 H100 1.13(4)
C8 C9 1.347(4)
C8 C23 1.361(4)
C9 C10 1.411(6)
C9 H9 0.9300
C10 C11 1.358(7)
C10 H10 0.9300
C11 C22 1.321(6)
C11 H11 0.9300
C12 C17 1.372(5)
C12 C13 1.386(4)
C12 H12 0.9300
C13 C14 1.390(3)
C13 H13 0.9300
C14 C15 1.380(3)
C14 C19 1.523(3)
C15 C16 1.388(3)
C16 C17 1.377(4)
C16 H16 0.9300
C17 H17 0.9300
C19 H19 0.9800
C20 C21 1.386(4)
C20 H20 0.9300
C21 H21 0.9300
C22 C23 1.373(5)
C22 H22 0.9300
C23 H23 0.9300
C24 C25 1.493(3)
C24 H24 0.9300
C24 H101 1.03(3)
